data_2242736
loop_
_publ_author_name
Asma
'Kalluraya, Balakrishna'
'Yathirajan, Hemmige S.'
'Rathore, Ravindranath S.'
'Glidewell, Christopher'

_publ_section_title
;
 Four 1-aryl-1<i>H</i>-pyrazole-3,4-dicarboxylate derivatives: synthesis,
 molecular conformation and hydrogen bonding
;
_journal_coeditor_code ZL2741
_journal_issue 12
_journal_name_full 'Acta Crystallographica Section E'
_journal_page_first 1783
_journal_page_last 1789
_journal_paper_doi 10.1107/S2056989018015864
_journal_volume 74
_journal_year 2018
_chemical_formula_iupac 'C11 H8 N2 O4'
_chemical_formula_moiety 'C11 H8 N2 O4'
_chemical_formula_sum 'C11 H8 N2 O4'
_chemical_formula_weight 232.19
_chemical_name_systematic
;
1-Phenyl-1<i>H</i>-pyrazole-3,4-dicarboxylic acid
;
_space_group_crystal_system orthorhombic
_space_group_IT_number 61
_space_group_name_Hall '-P 2ac 2ab'
_space_group_name_H-M_alt 'P b c a'
_symmetry_space_group_name_Hall '-P 2ac 2ab'
_symmetry_space_group_name_H-M 'P b c a'
_atom_sites_solution_hydrogens mixed
_audit_creation_method SHELXL-2014
_cell_angle_alpha 90
_cell_angle_beta 90
_cell_angle_gamma 90
_cell_formula_units_Z 8
_cell_length_a 13.164(2)
_cell_length_b 7.4692(9)
_cell_length_c 21.173(3)
_cell_measurement_reflns_used 2218
_cell_measurement_temperature 296(2)
_cell_measurement_theta_max 26.779
_cell_measurement_theta_min 2.469
_cell_volume 2081.8(5)
_computing_cell_refinement
;
APEX2/SAINT (Bruker, 2004)
;
_computing_data_collection
;
APEX2 (Bruker, 2004)
;
_computing_data_reduction
;
SAINT/XPREP (Bruker, 2004)
;
_computing_molecular_graphics
;
PLATON (Spek, 2009)
;
_computing_publication_material
;
SHELXL2014 (Sheldrick, 2015) and PLATON (Spek, 2009)
;
_computing_structure_refinement
;
SHELXL2014 (Sheldrick, 2015)
;
_computing_structure_solution
;
SHELXS97 (Sheldrick, 2008b)
;
_diffrn_ambient_temperature 296(2)
_diffrn_measured_fraction_theta_full 0.999
_diffrn_measured_fraction_theta_max 0.998
_diffrn_measurement_device_type 'Bruker Kappa APEXII CCD'
_diffrn_measurement_method '\f and \w scans'
_diffrn_radiation_monochromator graphite
_diffrn_radiation_type MoK\a
_diffrn_radiation_wavelength 0.71073
_diffrn_reflns_av_R_equivalents 0.0633
_diffrn_reflns_av_unetI/netI 0.0281
_diffrn_reflns_limit_h_max 16
_diffrn_reflns_limit_h_min -16
_diffrn_reflns_limit_k_max 9
_diffrn_reflns_limit_k_min -9
_diffrn_reflns_limit_l_max 26
_diffrn_reflns_limit_l_min -26
_diffrn_reflns_number 31526
_diffrn_reflns_theta_full 25.242
_diffrn_reflns_theta_max 26.779
_diffrn_reflns_theta_min 2.469
_diffrn_source 'fine focus sealed tube'
_diffrn_standards_decay_% 0
_diffrn_standards_interval_count 0
_diffrn_standards_interval_time 0
_diffrn_standards_number 0
_exptl_absorpt_coefficient_mu 0.116
_exptl_absorpt_correction_T_max 0.987
_exptl_absorpt_correction_T_min 0.931
_exptl_absorpt_correction_type multi-scan
_exptl_absorpt_process_details
;
(SADABS; Sheldrick, 2008a)
;
_exptl_crystal_colour colourless
_exptl_crystal_density_diffrn 1.482
_exptl_crystal_description block
_exptl_crystal_F_000 960
_exptl_crystal_size_max 0.160
_exptl_crystal_size_mid 0.140
_exptl_crystal_size_min 0.110
_refine_diff_density_max 0.193
_refine_diff_density_min -0.163
_refine_ls_extinction_coef 0.0015(3)
_refine_ls_extinction_expression Fc^*^=kFc[1+0.001xFc^2^\l^3^/sin(2\q)]^-1/4^
_refine_ls_extinction_method
;
SHELXL2014 (Sheldrick, 2015)
;
_refine_ls_goodness_of_fit_ref 1.034
_refine_ls_hydrogen_treatment mixed
_refine_ls_matrix_type full
_refine_ls_number_parameters 161
_refine_ls_number_reflns 2218
_refine_ls_number_restraints 0
_refine_ls_restrained_S_all 1.034
_refine_ls_R_factor_all 0.0925
_refine_ls_R_factor_gt 0.0449
_refine_ls_shift/su_max 0.000
_refine_ls_shift/su_mean 0.000
_refine_ls_structure_factor_coef Fsqd
_refine_ls_weighting_details 'w=1/[\s^2^(Fo^2^)+(0.0430P)^2^+0.9866P] where P=(Fo^2^+2Fc^2^)/3'
_refine_ls_weighting_scheme calc
_refine_ls_wR_factor_gt 0.0987
_refine_ls_wR_factor_ref 0.1215
_reflns_number_gt 1304
_reflns_number_total 2218
_reflns_threshold_expression 'I > 2\s(I)'
_cod_data_source_file zl2741sup1.cif
_cod_data_source_block I
_cod_original_cell_volume 2081.8(6)
_cod_database_code 2242736
_shelx_space_group_comment
;
The symmetry employed for this shelxl refinement is uniquely defined
by the following loop, which should always be used as a source of
symmetry information in preference to the above space-group names.
They are only intended as comments.
;
_shelx_estimated_absorpt_t_min 0.982
_shelx_estimated_absorpt_t_max 0.987
_shelxl_version_number 2.014

loop_
_space_group_symop_operation_xyz
'x, y, z'
'-x+1/2, -y, z+1/2'
'-x, y+1/2, -z+1/2'
'x+1/2, -y+1/2, -z'
'-x, -y, -z'
'x-1/2, y, -z-1/2'
'x, -y-1/2, z-1/2'
'-x-1/2, y-1/2, z'

loop_
_atom_site_type_symbol
_atom_site_label
_atom_site_fract_x
_atom_site_fract_y
_atom_site_fract_z
_atom_site_U_iso_or_equiv
_atom_site_adp_type
_atom_site_calc_flag
_atom_site_occupancy
N N1 0.37444(14) 0.5732(2) 0.38946(7) 0.0382(4) Uani d 1
N N2 0.37411(13) 0.4662(2) 0.44062(7) 0.0361(4) Uani d 1
C C3 0.37378(16) 0.5767(2) 0.48951(9) 0.0318(4) Uani d 1
C C4 0.37462(16) 0.7576(2) 0.46953(10) 0.0341(5) Uani d 1
C C5 0.37519(17) 0.7475(3) 0.40517(10) 0.0416(5) Uani d 1
H H5 0.3760 0.8437 0.3773 0.050 Uiso calc 1
C C11 0.37392(17) 0.4958(3) 0.32759(9) 0.0415(5) Uani d 1
C C12 0.3296(2) 0.5877(4) 0.27889(11) 0.0572(7) Uani d 1
H H12 0.2988 0.6978 0.2863 0.069 Uiso calc 1
C C13 0.3311(2) 0.5164(4) 0.21895(11) 0.0691(8) Uani d 1
H H13 0.3017 0.5787 0.1856 0.083 Uiso calc 1
C C14 0.3756(2) 0.3540(5) 0.20857(13) 0.0718(9) Uani d 1
H H14 0.3771 0.3063 0.1680 0.086 Uiso calc 1
C C15 0.4181(2) 0.2612(4) 0.25766(13) 0.0665(8) Uani d 1
H H15 0.4474 0.1499 0.2503 0.080 Uiso calc 1
C C16 0.41776(19) 0.3311(3) 0.31810(12) 0.0548(7) Uani d 1
H H16 0.4465 0.2682 0.3515 0.066 Uiso calc 1
C C31 0.37166(17) 0.4926(3) 0.55265(9) 0.0377(5) Uani d 1
O O31 0.37408(14) 0.33081(19) 0.55896(7) 0.0540(5) Uani d 1
O O32 0.36707(14) 0.5958(2) 0.60230(7) 0.0524(5) Uani d 1
H H32 0.3671(19) 0.724(4) 0.5880(13) 0.079 Uiso d 1
C C41 0.37522(17) 0.9202(3) 0.50785(11) 0.0412(5) Uani d 1
O O41 0.37173(14) 0.91999(19) 0.56526(8) 0.0578(5) Uani d 1
O O42 0.37916(14) 1.06752(19) 0.47441(8) 0.0528(5) Uani d 1
H H42 0.375(2) 1.164(4) 0.4979(13) 0.079 Uiso d 1

loop_
_atom_site_aniso_label
_atom_site_aniso_U_11
_atom_site_aniso_U_22
_atom_site_aniso_U_33
_atom_site_aniso_U_12
_atom_site_aniso_U_13
_atom_site_aniso_U_23
N1 0.0500(11) 0.0337(9) 0.0309(9) 0.0033(9) -0.0029(8) -0.0027(7)
N2 0.0487(11) 0.0296(9) 0.0301(9) 0.0015(8) -0.0021(9) -0.0017(7)
C3 0.0375(11) 0.0287(9) 0.0293(10) 0.0002(9) -0.0010(9) -0.0059(8)
C4 0.0404(12) 0.0279(10) 0.0340(12) 0.0011(10) 0.0015(11) -0.0031(8)
C5 0.0562(14) 0.0302(11) 0.0383(12) 0.0037(10) -0.0012(12) 0.0011(9)
C11 0.0487(14) 0.0483(12) 0.0276(11) -0.0013(12) -0.0019(10) -0.0099(10)
C12 0.0711(18) 0.0649(16) 0.0356(13) 0.0016(14) -0.0049(12) -0.0026(12)
C13 0.083(2) 0.092(2) 0.0323(14) -0.0064(18) -0.0068(13) -0.0047(14)
C14 0.074(2) 0.107(2) 0.0348(14) -0.0165(19) 0.0040(15) -0.0250(15)
C15 0.0658(18) 0.0745(18) 0.0591(18) 0.0048(16) 0.0012(15) -0.0330(15)
C16 0.0606(16) 0.0594(16) 0.0445(14) 0.0108(13) -0.0067(13) -0.0193(12)
C31 0.0493(13) 0.0329(11) 0.0309(11) -0.0019(10) 0.0021(11) -0.0031(9)
O31 0.0923(13) 0.0305(8) 0.0392(9) 0.0023(9) 0.0035(9) 0.0028(7)
O32 0.0871(13) 0.0404(9) 0.0296(8) -0.0052(9) 0.0042(8) -0.0071(7)
C41 0.0431(13) 0.0297(11) 0.0507(14) -0.0011(10) 0.0061(11) -0.0054(10)
O41 0.0945(14) 0.0358(9) 0.0432(10) -0.0070(9) 0.0135(9) -0.0126(7)
O42 0.0783(13) 0.0255(8) 0.0547(11) 0.0011(8) 0.0056(9) -0.0049(7)

loop_
_atom_type_symbol
_atom_type_description
_atom_type_scat_dispersion_real
_atom_type_scat_dispersion_imag
_atom_type_scat_source
C C 0.0033 0.0016 'International Tables Vol C Tables 4.2.6.8 and 6.1.1.4'
H H 0.0000 0.0000 'International Tables Vol C Tables 4.2.6.8 and 6.1.1.4'
N N 0.0061 0.0033 'International Tables Vol C Tables 4.2.6.8 and 6.1.1.4'
O O 0.0106 0.0060 'International Tables Vol C Tables 4.2.6.8 and 6.1.1.4'

loop_
_geom_angle_atom_site_label_1
_geom_angle_atom_site_label_2
_geom_angle_atom_site_label_3
_geom_angle
C5 N1 N2 112.07(16)
C5 N1 C11 128.16(18)
N2 N1 C11 119.77(17)
C3 N2 N1 105.03(15)
N2 C3 C4 111.17(17)
N2 C3 C31 116.28(16)
C4 C3 C31 132.55(17)
C5 C4 C3 104.21(16)
C5 C4 C41 126.91(18)
C3 C4 C41 128.87(19)
N1 C5 C4 107.50(18)
N1 C5 H5 126.2
C4 C5 H5 126.2
C12 C11 C16 121.2(2)
C12 C11 N1 119.2(2)
C16 C11 N1 119.6(2)
C11 C12 C13 119.6(3)
C11 C12 H12 120.2
C13 C12 H12 120.2
C14 C13 C12 119.9(3)
C14 C13 H13 120.1
C12 C13 H13 120.1
C13 C14 C15 120.2(2)
C13 C14 H14 119.9
C15 C14 H14 119.9
C14 C15 C16 120.7(3)
C14 C15 H15 119.7
C16 C15 H15 119.7
C11 C16 C15 118.4(2)
C11 C16 H16 120.8
C15 C16 H16 120.8
O31 C31 O32 119.95(19)
O31 C31 C3 121.43(18)
O32 C31 C3 118.62(17)
C31 O32 H32 108.6(15)
O41 C41 O42 122.89(19)
O41 C41 C4 123.62(19)
O42 C41 C4 113.48(19)
C41 O42 H42 112.5(18)

loop_
_geom_bond_atom_site_label_1
_geom_bond_atom_site_label_2
_geom_bond_distance
N1 C5 1.344(2)
N1 N2 1.346(2)
N1 C11 1.432(2)
N2 C3 1.324(2)
C3 C4 1.416(3)
C3 C31 1.477(3)
C4 C5 1.365(3)
C4 C41 1.461(3)
C5 H5 0.9300
C11 C12 1.369(3)
C11 C16 1.374(3)
C12 C13 1.377(3)
C12 H12 0.9300
C13 C14 1.365(4)
C13 H13 0.9300
C14 C15 1.369(4)
C14 H14 0.9300
C15 C16 1.382(3)
C15 H15 0.9300
C16 H16 0.9300
C31 O31 1.216(2)
C31 O32 1.305(2)
O32 H32 1.00(3)
C41 O41 1.216(3)
C41 O42 1.309(2)
O42 H42 0.88(3)

loop_
_geom_hbond_atom_site_label_D
_geom_hbond_atom_site_label_H
_geom_hbond_atom_site_label_A
_geom_hbond_site_symmetry_A
_geom_hbond_distance_DH
_geom_hbond_distance_HA
_geom_hbond_distance_DA
_geom_hbond_angle_DHA
_geom_hbond_publ_flag
O32 H32 O41 . 1.00(3) 1.54(3) 2.546(2) 178(2) no
O42 H42 O31 1_565 0.88(3) 1.80(3) 2.660(2) 168(3) no
O42 H42 N2 1_565 0.88(3) 2.56(3) 3.063(2) 117(2) no
C14 H14 O31 7_565 0.93 2.53 3.456(3) 177 no
C12 H12 Cg1 8_665 0.93 2.86 3.685(3) 148 no
C15 H15 Cg1 3_655 0.93 2.92 3.755(3) 151 no

loop_
_geom_torsion_atom_site_label_1
_geom_torsion_atom_site_label_2
_geom_torsion_atom_site_label_3
_geom_torsion_atom_site_label_4
_geom_torsion
C5 N1 N2 C3 0.5(2)
C11 N1 N2 C3 -179.43(19)
N1 N2 C3 C4 -0.4(2)
N1 N2 C3 C31 179.03(18)
N2 C3 C4 C5 0.2(3)
C31 C3 C4 C5 -179.2(2)
N2 C3 C4 C41 -179.6(2)
C31 C3 C4 C41 1.1(4)
N2 N1 C5 C4 -0.4(3)
C11 N1 C5 C4 179.5(2)
C3 C4 C5 N1 0.2(3)
C41 C4 C5 N1 179.9(2)
C5 N1 C11 C12 -29.3(4)
N2 N1 C11 C12 150.6(2)
C5 N1 C11 C16 150.6(2)
N2 N1 C11 C16 -29.4(3)
C16 C11 C12 C13 -1.6(4)
N1 C11 C12 C13 178.4(2)
C11 C12 C13 C14 0.6(4)
C12 C13 C14 C15 0.6(4)
C13 C14 C15 C16 -0.9(4)
C12 C11 C16 C15 1.3(4)
N1 C11 C16 C15 -178.7(2)
C14 C15 C16 C11 -0.1(4)
N2 C3 C31 O31 2.7(3)
C4 C3 C31 O31 -178.0(2)
N2 C3 C31 O32 -177.2(2)
C4 C3 C31 O32 2.1(4)
C5 C4 C41 O41 177.8(2)
C3 C4 C41 O41 -2.5(4)
C5 C4 C41 O42 -1.7(3)
C3 C4 C41 O42 178.0(2)

_cod_database_fobs_code 2242736
